data_4027314
loop_
_publ_author_name
'Sonja Geib'
'Susanne C. Martens'
'Ute Zschieschang'
'Florian Lombeck'
'Hubert Wadepohl'
'Hagen Klauk'
'Lutz H. Gade'

_publ_section_title
;
 1,3,6,8-Tetraazapyrenes: Synthesis, Solid-State Structures, and
 Properties as Redox-Active Materials
;
_journal_name_full 'Journal of Organic Chemistry'
_journal_page_first 6107
_journal_page_last 6116
_journal_paper_doi 10.1021/jo300894p
_journal_volume 77
_journal_year 2012
_chemical_formula_sum 'C14 Cl4 F6 N4'
_chemical_formula_weight 479.98
_space_group_IT_number 2
_symmetry_cell_setting triclinic
_symmetry_Int_Tables_number 2
_symmetry_space_group_name_Hall '-P 1'
_symmetry_space_group_name_H-M 'P -1'
_atom_sites_solution_primary dual
_atom_sites_solution_secondary difmap
_audit_block_code ga_sm33
_audit_creation_method SHELXL-97
_cell_angle_alpha 80.425(11)
_cell_angle_beta 82.339(7)
_cell_angle_gamma 76.700(13)
_cell_formula_units_Z 1
_cell_length_a 5.101(3)
_cell_length_b 7.908(4)
_cell_length_c 9.882(5)
_cell_measurement_reflns_used 2991
_cell_measurement_temperature 100(2)
_cell_measurement_theta_max 31.62
_cell_measurement_theta_min 3.16
_cell_volume 380.7(4)
_computing_cell_refinement
;
SAINT (Bruker AXS, 1997-2008). Includes estimated systematic errors
 of the unit cell constants from Monte Carlo simulations.
;
_computing_data_collection 'SMART-5.631 (Bruker AXS, 2003)'
_computing_data_reduction 'SAINT (Bruker AXS, 1997-2008); SADABS (Bruker AXS, 2008)'
_computing_publication_material 'SHELXL-97 (Sheldrick, 1997)'
_computing_structure_refinement 'SHELXL-97 (Sheldrick, 1997)'
_computing_structure_solution 'SUPERFLIP (Palatinus, 2007-2009)'
_diffrn_ambient_environment 'perfluoro polyether oil'
_diffrn_ambient_temperature 100(2)
_diffrn_detector 'CCD plate'
_diffrn_detector_area_resol_mean 8.19
_diffrn_detector_type CCD-PXL-KAF2
_diffrn_measured_fraction_theta_full 0.990
_diffrn_measured_fraction_theta_max 0.939
_diffrn_measurement_device 'three-circle diffractometer'
_diffrn_measurement_device_type 'Bruker AXS Smart 1000'
_diffrn_measurement_method '\f- and \w-scans'
_diffrn_measurement_specimen_support 'polyimid foil'
_diffrn_radiation_monochromator graphite
_diffrn_radiation_probe x-ray
_diffrn_radiation_type MoK\a
_diffrn_radiation_wavelength 0.71073
_diffrn_reflns_av_R_equivalents 0.0334
_diffrn_reflns_av_sigmaI/netI 0.0335
_diffrn_reflns_limit_h_max 7
_diffrn_reflns_limit_h_min -7
_diffrn_reflns_limit_k_max 11
_diffrn_reflns_limit_k_min -11
_diffrn_reflns_limit_l_max 14
_diffrn_reflns_limit_l_min 0
_diffrn_reflns_number 9329
_diffrn_reflns_theta_full 31.00
_diffrn_reflns_theta_max 32.02
_diffrn_reflns_theta_min 2.10
_diffrn_source 'fine-focus sealed tube'
_exptl_absorpt_coefficient_mu 0.856
_exptl_absorpt_correction_T_max 0.7463
_exptl_absorpt_correction_T_min 0.6560
_exptl_absorpt_correction_type multi-scan
_exptl_absorpt_process_details
;
multi-scan from symmetry-related measurements (Blessing 1995)
SADABS (Sheldrick & Bruker AXS, 2004-2008)
;
_exptl_crystal_colour colourless
_exptl_crystal_density_diffrn 2.094
_exptl_crystal_description irregular
_exptl_crystal_F_000 234
_exptl_crystal_size_max 0.12
_exptl_crystal_size_mid 0.08
_exptl_crystal_size_min 0.05
_refine_diff_density_max 0.590
_refine_diff_density_min -0.377
_refine_diff_density_rms 0.090
_refine_ls_abs_structure_details 'Flack H D (1983), Acta Cryst. A39, 876-881'
_refine_ls_extinction_method none
_refine_ls_goodness_of_fit_ref 1.024
_refine_ls_matrix_type full
_refine_ls_number_parameters 127
_refine_ls_number_reflns 2489
_refine_ls_number_restraints 0
_refine_ls_restrained_S_all 1.024
_refine_ls_R_factor_all 0.0577
_refine_ls_R_factor_gt 0.0379
_refine_ls_shift/su_max 0.000
_refine_ls_shift/su_mean 0.000
_refine_ls_structure_factor_coef Fsqd
_refine_ls_weighting_details 'calc w=1/[\s^2^(Fo^2^)+(0.0420P)^2^+0.3017P] where P=(Fo^2^+2Fc^2^)/3'
_refine_ls_weighting_scheme calc
_refine_ls_wR_factor_gt 0.0828
_refine_ls_wR_factor_ref 0.0923
_reflns_number_gt 1924
_reflns_number_total 2489
_reflns_threshold_expression >2sigma(I)
_cod_data_source_file jo300894p_si_002_11.cif
_cod_data_source_block ga_sm33
_cod_original_cell_volume 380.7(3)
_cod_database_code 4027314
_audit_block_refno 1236

loop_
_symmetry_equiv_pos_as_xyz
'x, y, z'
'-x, -y, -z'

loop_
_atom_site_label
_atom_site_type_symbol
_atom_site_fract_x
_atom_site_fract_y
_atom_site_fract_z
_atom_site_U_iso_or_equiv
_atom_site_adp_type
_atom_site_occupancy
_atom_site_symmetry_multiplicity
_atom_site_calc_flag
Cl1 Cl -1.05068(10) 0.38202(6) 0.84020(5) 0.02040(12) Uani 1 1 d
Cl2 Cl -1.00750(9) 0.13753(6) 0.61487(5) 0.01888(11) Uani 1 1 d
F1 F -0.8026(3) 0.91345(17) 0.91282(13) 0.0276(3) Uani 1 1 d
F2 F -0.4563(3) 1.0069(2) 0.81311(15) 0.0401(4) Uani 1 1 d
F3 F -0.4091(3) 0.7673(2) 0.95665(16) 0.0455(4) Uani 1 1 d
N1 N -0.6970(3) 0.6377(2) 0.77073(16) 0.0164(3) Uani 1 1 d
N2 N -0.3707(3) 0.7868(2) 0.63018(16) 0.0162(3) Uani 1 1 d
C1 C -0.6800(4) 0.5350(2) 0.67380(18) 0.0150(3) Uani 1 1 d
C2 C -0.8398(4) 0.4011(2) 0.69274(18) 0.0152(3) Uani 1 1 d
C3 C -0.8211(4) 0.2956(2) 0.59400(18) 0.0148(3) Uani 1 1 d
C4 C -0.3557(4) 0.6843(2) 0.53271(18) 0.0149(3) Uani 1 1 d
C5 C -0.5086(4) 0.5539(2) 0.55071(18) 0.0141(3) Uani 1 1 d
C11 C -0.5404(4) 0.7550(2) 0.74184(19) 0.0166(3) Uani 1 1 d
C14 C -0.5516(4) 0.8629(3) 0.8574(2) 0.0210(4) Uani 1 1 d

loop_
_atom_site_aniso_label
_atom_site_aniso_U_11
_atom_site_aniso_U_22
_atom_site_aniso_U_33
_atom_site_aniso_U_23
_atom_site_aniso_U_13
_atom_site_aniso_U_12
Cl1 0.0220(2) 0.0226(2) 0.0160(2) -0.00216(16) 0.00376(16) -0.00699(17)
Cl2 0.0210(2) 0.0176(2) 0.0196(2) -0.00173(16) -0.00011(16) -0.00911(16)
F1 0.0288(7) 0.0301(7) 0.0252(6) -0.0143(5) 0.0079(5) -0.0077(5)
F2 0.0559(9) 0.0410(8) 0.0351(8) -0.0239(6) 0.0210(7) -0.0349(7)
F3 0.0575(10) 0.0439(9) 0.0343(8) -0.0216(7) -0.0278(7) 0.0157(7)
N1 0.0182(7) 0.0164(7) 0.0147(7) -0.0041(6) -0.0002(6) -0.0035(6)
N2 0.0174(7) 0.0157(7) 0.0158(7) -0.0036(6) -0.0012(6) -0.0036(6)
C1 0.0170(8) 0.0146(8) 0.0130(7) -0.0015(6) -0.0012(6) -0.0032(6)
C2 0.0153(8) 0.0164(8) 0.0129(7) -0.0001(6) 0.0012(6) -0.0039(6)
C3 0.0145(8) 0.0137(8) 0.0164(8) -0.0008(6) -0.0010(6) -0.0048(6)
C4 0.0155(8) 0.0152(8) 0.0136(8) -0.0017(6) -0.0016(6) -0.0028(6)
C5 0.0145(8) 0.0143(8) 0.0129(8) -0.0017(6) -0.0003(6) -0.0026(6)
C11 0.0187(8) 0.0161(8) 0.0154(8) -0.0037(6) -0.0013(6) -0.0036(6)
C14 0.0236(9) 0.0220(9) 0.0193(9) -0.0074(7) 0.0011(7) -0.0075(7)

loop_
_atom_type_symbol
_atom_type_description
_atom_type_scat_dispersion_real
_atom_type_scat_dispersion_imag
_atom_type_scat_source
C C 0.0033 0.0016 'International Tables Vol C Tables 4.2.6.8 and 6.1.1.4'
N N 0.0061 0.0033 'International Tables Vol C Tables 4.2.6.8 and 6.1.1.4'
F F 0.0171 0.0103 'International Tables Vol C Tables 4.2.6.8 and 6.1.1.4'
Cl Cl 0.1484 0.1585 'International Tables Vol C Tables 4.2.6.8 and 6.1.1.4'

loop_
_geom_angle_atom_site_label_1
_geom_angle_atom_site_label_2
_geom_angle_atom_site_label_3
_geom_angle
_geom_angle_site_symmetry_1
_geom_angle_site_symmetry_3
C11 N1 C1 115.13(16) . .
C11 N2 C4 114.86(16) . .
N1 C1 C5 121.12(16) . .
N1 C1 C2 120.66(16) . .
C5 C1 C2 118.22(16) . .
C3 C2 C1 120.60(16) . .
C3 C2 Cl1 121.55(14) . .
C1 C2 Cl1 117.85(14) . .
C2 C3 C4 120.97(16) . 2_466
C2 C3 Cl2 121.13(14) . .
C4 C3 Cl2 117.90(14) 2_466 .
N2 C4 C5 121.13(16) . .
N2 C4 C3 120.73(16) . 2_466
C5 C4 C3 118.14(16) . 2_466
C5 C5 C4 121.1(2) 2_466 .
C5 C5 C1 121.0(2) 2_466 .
C4 C5 C1 117.93(16) . .
N1 C11 N2 129.82(17) . .
N1 C11 C14 113.98(16) . .
N2 C11 C14 116.14(16) . .
F1 C14 F3 107.42(17) . .
F1 C14 F2 106.99(17) . .
F3 C14 F2 108.96(18) . .
F1 C14 C11 111.46(16) . .
F3 C14 C11 109.85(17) . .
F2 C14 C11 112.01(16) . .

loop_
_geom_bond_atom_site_label_1
_geom_bond_atom_site_label_2
_geom_bond_distance
_geom_bond_site_symmetry_2
Cl1 C2 1.6991(19) .
Cl2 C3 1.7082(19) .
F1 C14 1.323(2) .
F2 C14 1.325(2) .
F3 C14 1.324(3) .
N1 C11 1.331(2) .
N1 C1 1.338(2) .
N2 C11 1.336(2) .
N2 C4 1.343(2) .
C1 C5 1.408(2) .
C1 C2 1.453(3) .
C2 C3 1.366(3) .
C3 C4 1.451(2) 2_466
C4 C5 1.405(2) .
C4 C3 1.451(2) 2_466
C5 C5 1.402(3) 2_466
C11 C14 1.523(3) .

loop_
_geom_torsion_atom_site_label_1
_geom_torsion_atom_site_label_2
_geom_torsion_atom_site_label_3
_geom_torsion_atom_site_label_4
_geom_torsion
_geom_torsion_site_symmetry_1
_geom_torsion_site_symmetry_4
C11 N1 C1 C5 -0.5(3) . .
C11 N1 C1 C2 179.81(17) . .
N1 C1 C2 C3 -179.61(17) . .
C5 C1 C2 C3 0.7(3) . .
N1 C1 C2 Cl1 0.9(2) . .
C5 C1 C2 Cl1 -178.80(14) . .
C1 C2 C3 C4 -0.8(3) . 2_466
Cl1 C2 C3 C4 178.71(14) . 2_466
C1 C2 C3 Cl2 179.96(14) . .
Cl1 C2 C3 Cl2 -0.5(2) . .
C11 N2 C4 C5 -0.4(3) . .
C11 N2 C4 C3 -179.94(17) . 2_466
N2 C4 C5 C5 -179.5(2) . 2_466
C3 C4 C5 C5 0.0(3) 2_466 2_466
N2 C4 C5 C1 0.5(3) . .
C3 C4 C5 C1 -179.95(17) 2_466 .
N1 C1 C5 C5 -180.0(2) . 2_466
C2 C1 C5 C5 -0.3(3) . 2_466
N1 C1 C5 C4 0.0(3) . .
C2 C1 C5 C4 179.66(17) . .
C1 N1 C11 N2 0.7(3) . .
C1 N1 C11 C14 -176.64(16) . .
C4 N2 C11 N1 -0.2(3) . .
C4 N2 C11 C14 177.06(17) . .
N1 C11 C14 F1 -42.9(2) . .
N2 C11 C14 F1 139.43(18) . .
N1 C11 C14 F3 76.1(2) . .
N2 C11 C14 F3 -101.6(2) . .
N1 C11 C14 F2 -162.70(18) . .
N2 C11 C14 F2 19.6(3) . .
